data_7035731
loop_
_publ_author_name
'Shankar, Krapa'
'Kirillov, Alexander M.'
'Baruah, Jubaraj B.'

_publ_section_title
;
 A modular approach for molecular recognition by zinc dipicolinate
 complexes.
;
_journal_issue 32
_journal_name_full 'Dalton transactions (Cambridge, England : 2003)'
_journal_page_first 14411
_journal_page_last 14423
_journal_paper_doi 10.1039/c5dt00652j
_journal_volume 44
_journal_year 2015
_chemical_formula_sum 'C27 H32 N4 O13 Zn'
_chemical_formula_weight 685.94
_chemical_name_systematic
; 
 ? 
;
_space_group_IT_number 2
_symmetry_cell_setting triclinic
_symmetry_space_group_name_Hall '-P 1'
_symmetry_space_group_name_H-M 'P -1'
_atom_sites_solution_hydrogens geom
_atom_sites_solution_primary direct
_atom_sites_solution_secondary difmap
_audit_creation_method SHELXL-97
_audit_update_record
;
2015-05-30 deposited with the CCDC.
2015-07-08 downloaded from the CCDC.
;
_cell_angle_alpha 99.037(2)
_cell_angle_beta 101.948(2)
_cell_angle_gamma 94.145(2)
_cell_formula_units_Z 2
_cell_length_a 9.4470(2)
_cell_length_b 11.2899(3)
_cell_length_c 14.6544(4)
_cell_measurement_temperature 296(2)
_cell_volume 1501.22(7)
_computing_cell_refinement 'Bruker SMART'
_computing_data_collection 'Bruker SMART'
_computing_structure_refinement 'SHELXL-97 (Sheldrick, 1997)'
_computing_structure_solution 'SHELXS-97 (Sheldrick, 1990)'
_diffrn_ambient_temperature 296(2)
_diffrn_measured_fraction_theta_full 0.975
_diffrn_measured_fraction_theta_max 0.975
_diffrn_measurement_device_type 'CCD area detector'
_diffrn_measurement_method 'phi and omega scans'
_diffrn_radiation_monochromator graphite
_diffrn_radiation_source 'fine-focus sealed tube'
_diffrn_radiation_type MoK\a
_diffrn_radiation_wavelength 0.71073
_diffrn_reflns_av_R_equivalents 0.0222
_diffrn_reflns_av_sigmaI/netI 0.0672
_diffrn_reflns_limit_h_max 9
_diffrn_reflns_limit_h_min -11
_diffrn_reflns_limit_k_max 12
_diffrn_reflns_limit_k_min -13
_diffrn_reflns_limit_l_max 17
_diffrn_reflns_limit_l_min -6
_diffrn_reflns_number 10210
_diffrn_reflns_theta_full 25.00
_diffrn_reflns_theta_max 25.00
_diffrn_reflns_theta_min 1.44
_exptl_absorpt_coefficient_mu 0.891
_exptl_crystal_colour colorless
_exptl_crystal_density_diffrn 1.517
_exptl_crystal_density_method 'not measured'
_exptl_crystal_description block
_exptl_crystal_F_000 712
_exptl_crystal_size_max 0.31
_exptl_crystal_size_mid 0.25
_exptl_crystal_size_min 0.21
_refine_diff_density_max 0.369
_refine_diff_density_min -0.351
_refine_diff_density_rms 0.057
_refine_ls_extinction_method none
_refine_ls_goodness_of_fit_ref 0.936
_refine_ls_hydrogen_treatment mixed
_refine_ls_matrix_type full
_refine_ls_number_parameters 421
_refine_ls_number_reflns 5161
_refine_ls_number_restraints 0
_refine_ls_restrained_S_all 0.936
_refine_ls_R_factor_all 0.0467
_refine_ls_R_factor_gt 0.0391
_refine_ls_shift/su_max 0.001
_refine_ls_shift/su_mean 0.000
_refine_ls_structure_factor_coef Fsqd
_refine_ls_weighting_details 'calc w=1/[\s^2^(Fo^2^)+(0.1000P)^2^+0.3680P] where P=(Fo^2^+2Fc^2^)/3'
_refine_ls_weighting_scheme calc
_refine_ls_wR_factor_gt 0.1266
_refine_ls_wR_factor_ref 0.1424
_reflns_number_gt 4135
_reflns_number_total 5161
_reflns_threshold_expression >2sigma(I)
_cod_data_source_file c5dt00652j1.cif
_cod_data_source_block Complex1
_cod_depositor_comments 'Adding full bibliography for 7035727--7035731.cif.'
_cod_original_sg_symbol_H-M 'p -1'
_cod_database_code 7035731

loop_
_symmetry_equiv_pos_as_xyz
'x, y, z'
'-x, -y, -z'

loop_
_atom_site_label
_atom_site_type_symbol
_atom_site_fract_x
_atom_site_fract_y
_atom_site_fract_z
_atom_site_U_iso_or_equiv
_atom_site_adp_type
_atom_site_occupancy
_atom_site_symmetry_multiplicity
_atom_site_calc_flag
_atom_site_refinement_flags
Zn1 Zn 0.36804(3) 0.04750(3) 0.22094(2) 0.04368(16) Uani 1 1 d .
O1 O 0.2072(2) 0.16208(19) 0.16387(15) 0.0523(5) Uani 1 1 d .
O2 O 0.0805(2) 0.1986(2) 0.02669(17) 0.0555(6) Uani 1 1 d .
O3 O 0.5509(2) -0.2477(2) 0.09884(18) 0.0600(6) Uani 1 1 d .
O4 O 0.5049(2) -0.10181(18) 0.20740(15) 0.0493(5) Uani 1 1 d .
O6 O 0.5464(2) 0.18730(18) 0.25723(15) 0.0478(5) Uani 1 1 d .
O5 O 0.6961(2) 0.30529(19) 0.38275(17) 0.0546(6) Uani 1 1 d .
O13 O 0.1122(3) -0.1132(3) 0.3851(2) 0.0801(8) Uani 1 1 d .
O7 O 0.1960(2) -0.0746(2) 0.26121(17) 0.0589(6) Uani 1 1 d .
N1 N 0.3220(2) -0.01667(19) 0.08107(17) 0.0358(5) Uani 1 1 d .
N2 N 0.3970(2) 0.09083(18) 0.36358(17) 0.0365(5) Uani 1 1 d .
C13 C 0.3107(3) 0.0386(2) 0.4106(2) 0.0412(6) Uani 1 1 d .
C1 C 0.1660(3) 0.1414(2) 0.0758(2) 0.0426(6) Uani 1 1 d .
C6 C 0.3857(3) -0.1108(2) 0.0478(2) 0.0393(6) Uani 1 1 d .
C9 C 0.5075(3) 0.1736(2) 0.4096(2) 0.0387(6) Uani 1 1 d .
C2 C 0.2262(3) 0.0351(2) 0.0233(2) 0.0377(6) Uani 1 1 d .
C8 C 0.5922(3) 0.2264(2) 0.3447(2) 0.0406(6) Uani 1 1 d .
C14 C 0.1961(3) -0.0579(3) 0.3474(2) 0.0501(7) Uani 1 1 d .
C7 C 0.4906(3) -0.1587(2) 0.1241(2) 0.0428(6) Uani 1 1 d .
C10 C 0.5352(4) 0.2063(3) 0.5072(2) 0.0503(7) Uani 1 1 d .
H10 H 0.6139 0.2621 0.5392 0.060 Uiso 1 1 calc R
C3 C 0.1917(3) -0.0076(3) -0.0726(2) 0.0486(7) Uani 1 1 d .
H3A H 0.1247 0.0281 -0.1127 0.058 Uiso 1 1 calc R
C5 C 0.3554(3) -0.1570(3) -0.0481(2) 0.0489(7) Uani 1 1 d .
H5 H 0.4000 -0.2225 -0.0712 0.059 Uiso 1 1 calc R
C11 C 0.4449(4) 0.1552(3) 0.5562(2) 0.0554(8) Uani 1 1 d .
H11 H 0.4606 0.1777 0.6216 0.066 Uiso 1 1 calc R
C12 C 0.3299(3) 0.0699(3) 0.5074(2) 0.0478(7) Uani 1 1 d .
H12 H 0.2673 0.0347 0.5393 0.057 Uiso 1 1 calc R
C4 C 0.2577(4) -0.1044(3) -0.1091(2) 0.0540(8) Uani 1 1 d .
H4A H 0.2365 -0.1336 -0.1739 0.065 Uiso 1 1 calc R
N4 N 0.2239(4) 0.5327(4) 0.0258(3) 0.0710(9) Uani 1 1 d .
N3 N 0.0083(3) 0.2266(3) 0.4992(2) 0.0585(7) Uani 1 1 d .
C25 C 0.3055(5) 0.4440(4) 0.0388(3) 0.0736(11) Uani 1 1 d .
H25 H 0.3120 0.3863 -0.0125 0.088 Uiso 1 1 calc R
C17 C 0.1414(3) 0.3806(3) 0.4099(2) 0.0472(7) Uani 1 1 d .
C16 C 0.0697(3) 0.2697(3) 0.3608(2) 0.0505(7) Uani 1 1 d .
H16 H 0.0682 0.2465 0.2968 0.061 Uiso 1 1 calc R
C23 C 0.3705(3) 0.5236(2) 0.2045(2) 0.0455(7) Uani 1 1 d .
C22 C 0.4483(3) 0.5151(3) 0.3042(3) 0.0524(8) Uani 1 1 d .
H22A H 0.4648 0.5947 0.3432 0.063 Uiso 1 1 calc R
H22B H 0.5424 0.4866 0.3028 0.063 Uiso 1 1 calc R
C15 C 0.0014(3) 0.1947(3) 0.4071(3) 0.0551(8) Uani 1 1 d .
H15 H -0.0496 0.1217 0.3741 0.066 Uiso 1 1 calc R
C21 C 0.3610(3) 0.4295(3) 0.3488(3) 0.0548(8) Uani 1 1 d .
H21A H 0.3454 0.3502 0.3094 0.066 Uiso 1 1 calc R
H21B H 0.4189 0.4225 0.4102 0.066 Uiso 1 1 calc R
C24 C 0.3811(4) 0.4369(3) 0.1288(3) 0.0605(9) Uani 1 1 d .
H24 H 0.4386 0.3746 0.1385 0.073 Uiso 1 1 calc R
C27 C 0.2857(4) 0.6143(3) 0.1866(3) 0.0624(9) Uani 1 1 d .
H27 H 0.2776 0.6741 0.2361 0.075 Uiso 1 1 calc R
C20 C 0.2148(3) 0.4670(3) 0.3617(3) 0.0563(8) Uani 1 1 d .
H20A H 0.2283 0.5473 0.3994 0.068 Uiso 1 1 calc R
H20B H 0.1533 0.4695 0.3004 0.068 Uiso 1 1 calc R
C18 C 0.1461(4) 0.4086(3) 0.5057(3) 0.0619(9) Uani 1 1 d .
H18 H 0.1948 0.4814 0.5406 0.074 Uiso 1 1 calc R
C19 C 0.0794(4) 0.3297(4) 0.5491(3) 0.0664(9) Uani 1 1 d .
H19 H 0.0838 0.3482 0.6138 0.080 Uiso 1 1 calc R
C26 C 0.2129(4) 0.6173(4) 0.0964(4) 0.0734(11) Uani 1 1 d .
H26 H 0.1554 0.6791 0.0847 0.088 Uiso 1 1 calc R
O11 O 0.95946(19) 0.76460(14) 0.16101(14) 0.0740(7) Uani 1 1 d G
H11A H 1.0241 0.8168 0.1978 0.111 Uiso 1 1 d G
H11B H 0.9470 0.7793 0.1049 0.111 Uiso 1 1 d G
O14 O 0.1998(2) 0.0502(2) 0.69468(15) 0.0703(7) Uani 1 1 d G
H14A H 0.1590 0.0714 0.7403 0.105 Uiso 1 1 d G
H14B H 0.2074 0.1085 0.6650 0.105 Uiso 1 1 d G
O10 O 0.82398(16) 0.41826(12) 0.25885(12) 0.0908(11) Uani 1 1 d G
O9 O 0.9686(3) 0.39682(15) 0.11642(17) 0.0666(7) Uani 1 1 d G
O12 O 0.74260(16) 0.63374(14) 0.21116(13) 0.0918(10) Uani 1 1 d G
H12A H 0.8091 0.6705 0.1917 0.138 Uiso 1 1 d G
H12B H 0.7755 0.5747 0.2352 0.138 Uiso 1 1 d G
H3 H -0.034(4) 0.183(4) 0.531(3) 0.074(12) Uiso 1 1 d .
H4 H 0.180(5) 0.544(4) -0.022(4) 0.087(16) Uiso 1 1 d .
H10A H 0.746(3) 0.407(2) 0.213(2) 0.028(7) Uiso 1 1 d .
H10B H 0.775(5) 0.380(4) 0.300(4) 0.095(14) Uiso 1 1 d .
H9A H 0.999(5) 0.330(5) 0.105(4) 0.105(17) Uiso 1 1 d .
H9B H 0.922(5) 0.388(4) 0.154(4) 0.079(14) Uiso 1 1 d .

loop_
_atom_site_aniso_label
_atom_site_aniso_U_11
_atom_site_aniso_U_22
_atom_site_aniso_U_33
_atom_site_aniso_U_23
_atom_site_aniso_U_13
_atom_site_aniso_U_12
Zn1 0.0518(2) 0.0473(2) 0.0311(3) 0.00365(15) 0.01083(16) 0.00200(15)
O1 0.0633(13) 0.0589(12) 0.0363(13) 0.0029(9) 0.0142(10) 0.0203(10)
O2 0.0621(13) 0.0606(13) 0.0474(14) 0.0112(10) 0.0129(10) 0.0243(10)
O3 0.0654(14) 0.0567(13) 0.0582(16) 0.0059(11) 0.0112(11) 0.0249(11)
O4 0.0530(11) 0.0503(11) 0.0419(13) 0.0062(9) 0.0041(9) 0.0097(9)
O6 0.0552(11) 0.0495(11) 0.0399(13) 0.0039(9) 0.0192(9) -0.0033(9)
O5 0.0514(12) 0.0519(11) 0.0561(15) 0.0069(10) 0.0095(10) -0.0100(9)
O13 0.0766(16) 0.104(2) 0.0599(18) 0.0286(15) 0.0193(13) -0.0338(15)
O7 0.0600(13) 0.0678(14) 0.0424(14) 0.0030(10) 0.0115(10) -0.0215(11)
N1 0.0370(11) 0.0382(11) 0.0332(13) 0.0053(9) 0.0111(9) 0.0026(9)
N2 0.0413(12) 0.0359(11) 0.0344(13) 0.0083(9) 0.0112(9) 0.0053(9)
C13 0.0451(14) 0.0448(14) 0.0378(17) 0.0140(12) 0.0134(12) 0.0051(12)
C1 0.0425(15) 0.0455(15) 0.0431(19) 0.0089(13) 0.0155(12) 0.0075(12)
C6 0.0423(14) 0.0353(13) 0.0413(17) 0.0039(11) 0.0144(12) 0.0020(10)
C9 0.0482(15) 0.0318(12) 0.0366(16) 0.0060(11) 0.0096(12) 0.0068(11)
C2 0.0399(14) 0.0401(13) 0.0342(16) 0.0061(11) 0.0119(11) 0.0029(11)
C8 0.0401(14) 0.0360(13) 0.0467(18) 0.0072(12) 0.0118(12) 0.0055(11)
C14 0.0465(16) 0.0588(17) 0.048(2) 0.0191(15) 0.0120(13) -0.0010(13)
C7 0.0434(14) 0.0388(14) 0.0467(19) 0.0074(12) 0.0108(12) 0.0042(11)
C10 0.0653(19) 0.0406(14) 0.0400(19) 0.0016(12) 0.0067(14) -0.0008(13)
C3 0.0548(17) 0.0552(17) 0.0358(18) 0.0086(13) 0.0078(13) 0.0112(13)
C5 0.0547(17) 0.0476(15) 0.0442(19) -0.0009(13) 0.0161(13) 0.0090(13)
C11 0.083(2) 0.0513(17) 0.0329(18) 0.0067(13) 0.0147(15) 0.0073(16)
C12 0.0596(17) 0.0528(16) 0.0378(17) 0.0145(13) 0.0205(13) 0.0086(13)
C4 0.0675(19) 0.0614(18) 0.0314(17) 0.0001(13) 0.0121(14) 0.0110(15)
N4 0.071(2) 0.090(3) 0.059(2) 0.032(2) 0.0198(18) 0.0002(18)
N3 0.0523(15) 0.0667(18) 0.068(2) 0.0306(16) 0.0248(14) 0.0054(13)
C25 0.093(3) 0.070(2) 0.059(3) -0.0010(19) 0.033(2) 0.000(2)
C17 0.0398(14) 0.0518(16) 0.053(2) 0.0130(14) 0.0133(13) 0.0032(12)
C16 0.0491(16) 0.0583(17) 0.0446(19) 0.0109(14) 0.0105(13) 0.0046(13)
C23 0.0454(15) 0.0410(14) 0.055(2) 0.0094(13) 0.0227(13) -0.0012(12)
C22 0.0476(16) 0.0561(17) 0.055(2) 0.0072(15) 0.0185(14) -0.0008(13)
C15 0.0511(17) 0.0502(17) 0.063(2) 0.0138(15) 0.0099(15) 0.0013(13)
C21 0.0471(16) 0.0611(18) 0.059(2) 0.0176(16) 0.0116(14) 0.0084(14)
C24 0.071(2) 0.0538(18) 0.064(2) 0.0103(16) 0.0298(18) 0.0169(15)
C27 0.076(2) 0.0520(18) 0.071(3) 0.0152(17) 0.037(2) 0.0128(16)
C20 0.0545(18) 0.0543(17) 0.068(2) 0.0196(16) 0.0249(16) 0.0064(14)
C18 0.071(2) 0.0621(19) 0.048(2) 0.0030(15) 0.0122(16) -0.0062(16)
C19 0.075(2) 0.081(2) 0.047(2) 0.0120(18) 0.0237(17) 0.0013(19)
C26 0.075(2) 0.074(2) 0.086(3) 0.036(2) 0.031(2) 0.0185(19)
O11 0.0614(14) 0.0834(17) 0.0713(19) 0.0260(14) -0.0029(12) -0.0069(12)
O14 0.0655(14) 0.0873(17) 0.0519(16) -0.0017(12) 0.0138(11) -0.0040(12)
O10 0.105(2) 0.093(2) 0.113(3) 0.051(2) 0.073(2) 0.0450(19)
O9 0.0804(17) 0.0661(16) 0.0657(19) 0.0211(14) 0.0318(14) 0.0234(13)
O12 0.0787(18) 0.0918(19) 0.119(3) 0.0675(19) 0.0150(17) 0.0157(15)

loop_
_atom_type_symbol
_atom_type_description
_atom_type_scat_dispersion_real
_atom_type_scat_dispersion_imag
_atom_type_scat_source
C C 0.0033 0.0016 'International Tables Vol C Tables 4.2.6.8 and 6.1.1.4'
N N 0.0061 0.0033 'International Tables Vol C Tables 4.2.6.8 and 6.1.1.4'
O O 0.0106 0.0060 'International Tables Vol C Tables 4.2.6.8 and 6.1.1.4'
Zn Zn 0.2839 1.4301 'International Tables Vol C Tables 4.2.6.8 and 6.1.1.4'
H H 0.0000 0.0000 'International Tables Vol C Tables 4.2.6.8 and 6.1.1.4'

loop_
_geom_angle_atom_site_label_1
_geom_angle_atom_site_label_2
_geom_angle_atom_site_label_3
_geom_angle
N1 Zn1 N2 171.81(8)
N1 Zn1 O6 110.35(8)
N2 Zn1 O6 77.56(8)
N1 Zn1 O1 76.83(8)
N2 Zn1 O1 105.16(8)
O6 Zn1 O1 94.76(8)
N1 Zn1 O4 76.35(8)
N2 Zn1 O4 101.32(8)
O6 Zn1 O4 95.01(8)
O1 Zn1 O4 153.17(8)
N1 Zn1 O7 98.08(8)
N2 Zn1 O7 73.99(8)
O6 Zn1 O7 151.56(8)
O1 Zn1 O7 92.35(9)
O4 Zn1 O7 90.84(9)
C1 O1 Zn1 114.68(18)
C7 O4 Zn1 114.90(17)
C8 O6 Zn1 115.30(17)
C14 O7 Zn1 114.63(18)
C6 N1 C2 121.4(3)
C6 N1 Zn1 119.48(19)
C2 N1 Zn1 119.15(18)
C13 N2 C9 120.7(2)
C13 N2 Zn1 121.82(19)
C9 N2 Zn1 117.45(18)
N2 C13 C12 121.4(3)
N2 C13 C14 113.4(3)
C12 C13 C14 125.2(3)
O1 C1 O2 126.5(3)
O1 C1 C2 116.3(2)
O2 C1 C2 117.3(3)
N1 C6 C5 120.6(3)
N1 C6 C7 114.1(3)
C5 C6 C7 125.3(2)
N2 C9 C10 120.7(3)
N2 C9 C8 113.8(2)
C10 C9 C8 125.6(3)
N1 C2 C3 120.4(3)
N1 C2 C1 113.0(2)
C3 C2 C1 126.6(3)
O5 C8 O6 126.9(3)
O5 C8 C9 117.3(3)
O6 C8 C9 115.7(2)
O13 C14 O7 125.8(3)
O13 C14 C13 118.1(3)
O7 C14 C13 116.1(2)
O3 C7 O4 127.1(3)
O3 C7 C6 117.7(3)
O4 C7 C6 115.1(2)
C11 C10 C9 119.1(3)
C11 C10 H10 120.5
C9 C10 H10 120.5
C2 C3 C4 119.3(3)
C2 C3 H3A 120.3
C4 C3 H3A 120.3
C4 C5 C6 119.0(3)
C4 C5 H5 120.5
C6 C5 H5 120.5
C10 C11 C12 119.6(3)
C10 C11 H11 120.2
C12 C11 H11 120.2
C13 C12 C11 118.4(3)
C13 C12 H12 120.8
C11 C12 H12 120.8
C5 C4 C3 119.3(3)
C5 C4 H4A 120.3
C3 C4 H4A 120.3
C26 N4 C25 122.1(4)
C26 N4 H4 112(4)
C25 N4 H4 126(4)
C19 N3 C15 122.3(3)
C19 N3 H3 115(3)
C15 N3 H3 123(3)
N4 C25 C24 119.9(4)
N4 C25 H25 120.1
C24 C25 H25 120.1
C18 C17 C16 118.0(3)
C18 C17 C20 120.3(3)
C16 C17 C20 121.7(3)
C15 C16 C17 119.8(3)
C15 C16 H16 120.1
C17 C16 H16 120.1
C27 C23 C24 118.2(3)
C27 C23 C22 121.6(3)
C24 C23 C22 120.1(3)
C23 C22 C21 112.0(2)
C23 C22 H22A 109.2
C21 C22 H22A 109.2
C23 C22 H22B 109.2
C21 C22 H22B 109.2
H22A C22 H22B 107.9
N3 C15 C16 119.7(3)
N3 C15 H15 120.1
C16 C15 H15 120.1
C20 C21 C22 115.2(3)
C20 C21 H21A 108.5
C22 C21 H21A 108.5
C20 C21 H21B 108.5
C22 C21 H21B 108.5
H21A C21 H21B 107.5
C25 C24 C23 119.3(3)
C25 C24 H24 120.3
C23 C24 H24 120.3
C26 C27 C23 120.2(4)
C26 C27 H27 119.9
C23 C27 H27 119.9
C17 C20 C21 111.0(3)
C17 C20 H20A 109.4
C21 C20 H20A 109.4
C17 C20 H20B 109.4
C21 C20 H20B 109.4
H20A C20 H20B 108.0
C19 C18 C17 120.0(3)
C19 C18 H18 120.0
C17 C18 H18 120.0
N3 C19 C18 120.1(4)
N3 C19 H19 119.9
C18 C19 H19 119.9
N4 C26 C27 120.2(4)
N4 C26 H26 119.9
C27 C26 H26 119.9
H11A O11 H11B 109.5
H14A O14 H14B 109.5
H10A O10 H10B 93(3)
H9A O9 H9B 103(5)
H12A O12 H12B 109.5

loop_
_geom_bond_atom_site_label_1
_geom_bond_atom_site_label_2
_geom_bond_distance
Zn1 N1 2.009(2)
Zn1 N2 2.026(2)
Zn1 O6 2.1436(19)
Zn1 O1 2.186(2)
Zn1 O4 2.206(2)
Zn1 O7 2.284(2)
O1 C1 1.248(4)
O2 C1 1.252(4)
O3 C7 1.235(4)
O4 C7 1.262(4)
O6 C8 1.261(4)
O5 C8 1.248(3)
O13 C14 1.242(4)
O7 C14 1.247(4)
N1 C6 1.334(3)
N1 C2 1.339(3)
N2 C13 1.333(4)
N2 C9 1.337(3)
C13 C12 1.376(4)
C13 C14 1.522(4)
C1 C2 1.532(4)
C6 C5 1.382(4)
C6 C7 1.528(4)
C9 C10 1.384(4)
C9 C8 1.525(4)
C2 C3 1.374(4)
C10 C11 1.374(5)
C10 H10 0.9300
C3 C4 1.386(5)
C3 H3A 0.9300
C5 C4 1.381(5)
C5 H5 0.9300
C11 C12 1.389(4)
C11 H11 0.9300
C12 H12 0.9300
C4 H4A 0.9300
N4 C26 1.320(6)
N4 C25 1.321(5)
N4 H4 0.77(5)
N3 C19 1.325(5)
N3 C15 1.329(5)
N3 H3 0.86(5)
C25 C24 1.381(6)
C25 H25 0.9300
C17 C18 1.381(5)
C17 C16 1.392(4)
C17 C20 1.500(4)
C16 C15 1.369(5)
C16 H16 0.9300
C23 C27 1.369(4)
C23 C24 1.384(5)
C23 C22 1.516(5)
C22 C21 1.532(4)
C22 H22A 0.9700
C22 H22B 0.9700
C15 H15 0.9300
C21 C20 1.513(4)
C21 H21A 0.9700
C21 H21B 0.9700
C24 H24 0.9300
C27 C26 1.365(6)
C27 H27 0.9300
C20 H20A 0.9700
C20 H20B 0.9700
C18 C19 1.364(5)
C18 H18 0.9300
C19 H19 0.9300
C26 H26 0.9300
O11 H11A 0.8500
O11 H11B 0.8501
O14 H14A 0.8499
O14 H14B 0.8501
O10 H10A 0.88(3)
O10 H10B 0.97(5)
O9 H9A 0.83(5)
O9 H9B 0.78(5)
O12 H12A 0.8501
O12 H12B 0.8500

loop_
_geom_torsion_atom_site_label_1
_geom_torsion_atom_site_label_2
_geom_torsion_atom_site_label_3
_geom_torsion_atom_site_label_4
_geom_torsion
N1 Zn1 O1 C1 -2.7(2)
N2 Zn1 O1 C1 -174.5(2)
O6 Zn1 O1 C1 107.1(2)
O4 Zn1 O1 C1 -3.9(3)
O7 Zn1 O1 C1 -100.4(2)
N1 Zn1 O4 C7 -1.83(19)
N2 Zn1 O4 C7 170.13(19)
O6 Zn1 O4 C7 -111.6(2)
O1 Zn1 O4 C7 -0.6(3)
O7 Zn1 O4 C7 96.3(2)
N1 Zn1 O6 C8 -174.06(18)
N2 Zn1 O6 C8 3.74(19)
O1 Zn1 O6 C8 108.24(19)
O4 Zn1 O6 C8 -96.77(19)
O7 Zn1 O6 C8 4.3(3)
N1 Zn1 O7 C14 179.4(2)
N2 Zn1 O7 C14 1.5(2)
O6 Zn1 O7 C14 0.9(3)
O1 Zn1 O7 C14 -103.6(2)
O4 Zn1 O7 C14 103.1(2)
N2 Zn1 N1 C6 -73.3(6)
O6 Zn1 N1 C6 91.4(2)
O1 Zn1 N1 C6 -178.3(2)
O4 Zn1 N1 C6 1.10(18)
O7 Zn1 N1 C6 -87.8(2)
N2 Zn1 N1 C2 105.8(6)
O6 Zn1 N1 C2 -89.49(19)
O1 Zn1 N1 C2 0.75(18)
O4 Zn1 N1 C2 -179.8(2)
O7 Zn1 N1 C2 91.28(19)
N1 Zn1 N2 C13 -17.1(7)
O6 Zn1 N2 C13 177.5(2)
O1 Zn1 N2 C13 85.9(2)
O4 Zn1 N2 C13 -89.8(2)
O7 Zn1 N2 C13 -2.2(2)
N1 Zn1 N2 C9 162.3(5)
O6 Zn1 N2 C9 -3.07(18)
O1 Zn1 N2 C9 -94.69(19)
O4 Zn1 N2 C9 89.63(19)
O7 Zn1 N2 C9 177.2(2)
C9 N2 C13 C12 1.6(4)
Zn1 N2 C13 C12 -179.0(2)
C9 N2 C13 C14 -176.9(2)
Zn1 N2 C13 C14 2.4(3)
Zn1 O1 C1 O2 -176.3(2)
Zn1 O1 C1 C2 3.9(3)
C2 N1 C6 C5 0.6(4)
Zn1 N1 C6 C5 179.7(2)
C2 N1 C6 C7 -179.4(2)
Zn1 N1 C6 C7 -0.4(3)
C13 N2 C9 C10 0.4(4)
Zn1 N2 C9 C10 -179.0(2)
C13 N2 C9 C8 -178.4(2)
Zn1 N2 C9 C8 2.2(3)
C6 N1 C2 C3 -0.4(4)
Zn1 N1 C2 C3 -179.4(2)
C6 N1 C2 C1 179.9(2)
Zn1 N1 C2 C1 0.9(3)
O1 C1 C2 N1 -3.3(3)
O2 C1 C2 N1 176.9(2)
O1 C1 C2 C3 177.1(3)
O2 C1 C2 C3 -2.8(4)
Zn1 O6 C8 O5 178.4(2)
Zn1 O6 C8 C9 -3.7(3)
N2 C9 C8 O5 179.2(2)
C10 C9 C8 O5 0.5(4)
N2 C9 C8 O6 1.2(3)
C10 C9 C8 O6 -177.6(3)
Zn1 O7 C14 O13 179.6(3)
Zn1 O7 C14 C13 -0.8(3)
N2 C13 C14 O13 178.7(3)
C12 C13 C14 O13 0.2(5)
N2 C13 C14 O7 -0.9(4)
C12 C13 C14 O7 -179.3(3)
Zn1 O4 C7 O3 -177.3(2)
Zn1 O4 C7 C6 2.1(3)
N1 C6 C7 O3 178.2(2)
C5 C6 C7 O3 -1.8(4)
N1 C6 C7 O4 -1.3(3)
C5 C6 C7 O4 178.6(3)
N2 C9 C10 C11 -2.0(4)
C8 C9 C10 C11 176.7(3)
N1 C2 C3 C4 -0.4(4)
C1 C2 C3 C4 179.2(3)
N1 C6 C5 C4 -0.1(4)
C7 C6 C5 C4 180.0(3)
C9 C10 C11 C12 1.5(5)
N2 C13 C12 C11 -2.0(4)
C14 C13 C12 C11 176.4(3)
C10 C11 C12 C13 0.4(5)
C6 C5 C4 C3 -0.6(5)
C2 C3 C4 C5 0.9(5)
C26 N4 C25 C24 0.8(6)
C18 C17 C16 C15 2.8(5)
C20 C17 C16 C15 -178.5(3)
C27 C23 C22 C21 95.7(3)
C24 C23 C22 C21 -82.7(4)
C19 N3 C15 C16 0.2(5)
C17 C16 C15 N3 -2.3(5)
C23 C22 C21 C20 -62.7(4)
N4 C25 C24 C23 -0.1(5)
C27 C23 C24 C25 -0.6(5)
C22 C23 C24 C25 177.8(3)
C24 C23 C27 C26 0.7(5)
C22 C23 C27 C26 -177.7(3)
C18 C17 C20 C21 99.9(4)
C16 C17 C20 C21 -78.8(4)
C22 C21 C20 C17 -177.3(3)
C16 C17 C18 C19 -1.2(5)
C20 C17 C18 C19 -179.9(3)
C15 N3 C19 C18 1.5(5)
C17 C18 C19 N3 -0.9(6)
C25 N4 C26 C27 -0.7(6)
C23 C27 C26 N4 0.0(6)
